data_2242881
loop_
_publ_author_name
'Diehl III, George L.'
'Je, Lisa'
'Tanski, Joseph M.'

_publ_section_title
;
 Crystallographic and spectroscopic characterization of
 4-nitro-2-(trifluoromethyl)benzoic acid and
 4-nitro-3-(trifluoromethyl)benzoic acid
;
_journal_coeditor_code PK2616
_journal_issue 4
_journal_name_full 'Acta Crystallographica Section E'
_journal_page_first 524
_journal_page_last 528
_journal_paper_doi 10.1107/S2056989019003979
_journal_volume 75
_journal_year 2019
_chemical_formula_iupac 'C8 H4 F3 N O4'
_chemical_formula_moiety 'C8 H4 F3 N O4'
_chemical_formula_sum 'C8 H4 F3 N O4'
_chemical_formula_weight 235.12
_chemical_name_systematic
;
4-Nitro-2-(trifluoromethyl)benzoic acid
;
_space_group_crystal_system orthorhombic
_space_group_IT_number 56
_space_group_name_Hall '-P 2ab 2ac'
_space_group_name_H-M_alt 'P c c n'
_symmetry_space_group_name_Hall '-P 2ab 2ac'
_symmetry_space_group_name_H-M 'P c c n'
_atom_sites_solution_hydrogens mixed
_cell_angle_alpha 90
_cell_angle_beta 90
_cell_angle_gamma 90
_cell_formula_units_Z 8
_cell_length_a 12.1612(17)
_cell_length_b 14.847(2)
_cell_length_c 9.8265(14)
_cell_measurement_reflns_used 7558
_cell_measurement_temperature 125.(2)
_cell_measurement_theta_max 30.2363
_cell_measurement_theta_min 2.1647
_cell_volume 1774.2(4)
_computing_cell_refinement
;
SAINT (Bruker, 2013)
;
_computing_data_collection
;
APEX2 (Bruker, 2013)
;
_computing_data_reduction
;
SAINT (Bruker, 2013)
;
_computing_molecular_graphics
;
SHELXTL (Sheldrick, 2008b)
;
_computing_publication_material
;
SHELXTL (Sheldrick, 2008b), <i>OLEX2</i> (Dolomanov <i>et al.</i>,
2009) and Mercury
(Macrae <i>et al.</i>,  2008)
;
_computing_structure_refinement
;
SHELXL2016 (Sheldrick, 2015b)
;
_computing_structure_solution
;
SHELXT2014 (Sheldrick, 2015a)
;
_diffrn_ambient_temperature 125(2)
_diffrn_detector_area_resol_mean 8.3333
_diffrn_measured_fraction_theta_full 0.999
_diffrn_measured_fraction_theta_max 0.999
_diffrn_measurement_device_type 'Bruker APEXII CCD'
_diffrn_measurement_method '\f and \w scans'
_diffrn_radiation_monochromator graphite
_diffrn_radiation_source 'fine-focus sealed tube'
_diffrn_radiation_type MoK\a
_diffrn_radiation_wavelength 0.71073
_diffrn_reflns_av_R_equivalents 0.0504
_diffrn_reflns_av_unetI/netI 0.0206
_diffrn_reflns_limit_h_max 17
_diffrn_reflns_limit_h_min -17
_diffrn_reflns_limit_k_max 21
_diffrn_reflns_limit_k_min -21
_diffrn_reflns_limit_l_max 14
_diffrn_reflns_limit_l_min -14
_diffrn_reflns_number 40170
_diffrn_reflns_theta_full 30.57
_diffrn_reflns_theta_max 30.57
_diffrn_reflns_theta_min 2.17
_exptl_absorpt_coefficient_mu 0.180
_exptl_absorpt_correction_T_max 0.97
_exptl_absorpt_correction_T_min 0.86
_exptl_absorpt_correction_type multi-scan
_exptl_absorpt_process_details
;
(SADABS; Bruker, 2013)
;
_exptl_crystal_colour colourless
_exptl_crystal_density_diffrn 1.760
_exptl_crystal_density_method 'not measured'
_exptl_crystal_description block
_exptl_crystal_F_000 944
_exptl_crystal_size_max 0.240
_exptl_crystal_size_mid 0.240
_exptl_crystal_size_min 0.150
_refine_diff_density_max 0.459
_refine_diff_density_min -0.237
_refine_ls_extinction_method none
_refine_ls_goodness_of_fit_ref 1.042
_refine_ls_hydrogen_treatment mixed
_refine_ls_matrix_type full
_refine_ls_number_parameters 148
_refine_ls_number_reflns 2727
_refine_ls_number_restraints 1
_refine_ls_restrained_S_all 1.042
_refine_ls_R_factor_all 0.0569
_refine_ls_R_factor_gt 0.0385
_refine_ls_shift/su_max 0.001
_refine_ls_shift/su_mean 0.000
_refine_ls_structure_factor_coef Fsqd
_refine_ls_weighting_details 'w=1/[\s^2^(Fo^2^)+(0.0543P)^2^+0.5851P] where P=(Fo^2^+2Fc^2^)/3'
_refine_ls_weighting_scheme calc
_refine_ls_wR_factor_gt 0.0980
_refine_ls_wR_factor_ref 0.1085
_reflns_number_gt 2064
_reflns_number_total 2727
_reflns_threshold_expression 'I > 2\s(I)'
_cod_data_source_file pk2616sup1.cif
_cod_data_source_block I
_cod_database_code 2242881

loop_
_space_group_symop_operation_xyz
'x, y, z'
'-x+1/2, -y+1/2, z'
'-x, y+1/2, -z+1/2'
'x+1/2, -y, -z+1/2'
'-x, -y, -z'
'x-1/2, y-1/2, -z'
'x, -y-1/2, z-1/2'
'-x-1/2, y, z-1/2'

loop_
_atom_site_type_symbol
_atom_site_label
_atom_site_fract_x
_atom_site_fract_y
_atom_site_fract_z
_atom_site_U_iso_or_equiv
_atom_site_adp_type
_atom_site_calc_flag
_atom_site_occupancy
F F1 0.73315(7) 0.52183(6) 0.34266(10) 0.0370(2) Uani d 1
F F2 0.76500(7) 0.65169(7) 0.42859(9) 0.0367(2) Uani d 1
F F3 0.70454(7) 0.64131(6) 0.22366(9) 0.0347(2) Uani d 1
O O1 0.55716(9) 0.49377(7) 0.14946(10) 0.0306(2) Uani d 1
O O2 0.43545(9) 0.59970(7) 0.08655(10) 0.0289(2) Uani d 1
H H2 0.4403(15) 0.5727(12) 0.0103(16) 0.035 Uiso d 1
O O3 0.52250(8) 0.69576(7) 0.79079(10) 0.0285(2) Uani d 1
O O4 0.34577(8) 0.69044(7) 0.76367(10) 0.0284(2) Uani d 1
N N1 0.44022(9) 0.68191(7) 0.72167(11) 0.0211(2) Uani d 1
C C1 0.48757(10) 0.59507(8) 0.31669(12) 0.0198(2) Uani d 1
C C2 0.57846(10) 0.61229(8) 0.40071(12) 0.0192(2) Uani d 1
C C3 0.56260(10) 0.64170(8) 0.53324(13) 0.0193(2) Uani d 1
H H3A 0.623518 0.65393 0.590881 0.023 Uiso calc 1
C C4 0.45566(10) 0.65286(8) 0.57974(12) 0.0187(2) Uani d 1
C C5 0.36455(10) 0.63879(8) 0.49877(13) 0.0213(2) Uani d 1
H H5A 0.29241 0.648629 0.53275 0.026 Uiso calc 1
C C6 0.38158(10) 0.60982(9) 0.36620(13) 0.0222(3) Uani d 1
H H6A 0.320197 0.599895 0.308322 0.027 Uiso calc 1
C C7 0.49830(11) 0.55800(9) 0.17519(13) 0.0225(3) Uani d 1
C C8 0.69530(11) 0.60658(9) 0.34899(13) 0.0247(3) Uani d 1

loop_
_atom_site_aniso_label
_atom_site_aniso_U_11
_atom_site_aniso_U_22
_atom_site_aniso_U_33
_atom_site_aniso_U_12
_atom_site_aniso_U_13
_atom_site_aniso_U_23
F1 0.0285(5) 0.0381(5) 0.0443(5) 0.0138(4) 0.0073(4) -0.0025(4)
F2 0.0182(4) 0.0570(6) 0.0350(5) -0.0067(4) 0.0034(3) -0.0103(4)
F3 0.0296(4) 0.0487(6) 0.0259(4) -0.0011(4) 0.0093(3) 0.0043(4)
O1 0.0402(6) 0.0281(5) 0.0235(5) 0.0113(4) -0.0049(4) -0.0053(4)
O2 0.0364(5) 0.0316(5) 0.0188(4) 0.0093(4) -0.0041(4) -0.0024(4)
O3 0.0230(5) 0.0384(6) 0.0241(5) -0.0012(4) -0.0023(4) -0.0077(4)
O4 0.0206(4) 0.0340(5) 0.0307(5) 0.0012(4) 0.0075(4) -0.0080(4)
N1 0.0194(5) 0.0214(5) 0.0225(5) 0.0008(4) 0.0020(4) -0.0030(4)
C1 0.0220(6) 0.0180(5) 0.0195(5) 0.0006(4) -0.0006(4) 0.0002(4)
C2 0.0170(5) 0.0202(6) 0.0203(6) 0.0015(4) 0.0021(4) 0.0011(4)
C3 0.0160(5) 0.0213(6) 0.0206(5) 0.0003(4) -0.0014(4) -0.0002(4)
C4 0.0178(5) 0.0185(5) 0.0197(5) 0.0008(4) 0.0013(4) -0.0011(4)
C5 0.0158(5) 0.0223(6) 0.0259(6) 0.0008(4) 0.0002(4) -0.0013(5)
C6 0.0191(5) 0.0230(6) 0.0247(6) -0.0006(4) -0.0042(5) -0.0019(5)
C7 0.0254(6) 0.0204(6) 0.0218(6) -0.0007(5) -0.0014(5) -0.0001(4)
C8 0.0203(6) 0.0312(7) 0.0224(6) 0.0017(5) 0.0031(5) -0.0012(5)

loop_
_atom_type_symbol
_atom_type_description
_atom_type_scat_dispersion_real
_atom_type_scat_dispersion_imag
_atom_type_scat_source
C C 0.0033 0.0016 'International Tables Vol C Tables 4.2.6.8 and 6.1.1.4'
H H 0.0000 0.0000 'International Tables Vol C Tables 4.2.6.8 and 6.1.1.4'
F F 0.0171 0.0103 'International Tables Vol C Tables 4.2.6.8 and 6.1.1.4'
N N 0.0061 0.0033 'International Tables Vol C Tables 4.2.6.8 and 6.1.1.4'
O O 0.0106 0.0060 'International Tables Vol C Tables 4.2.6.8 and 6.1.1.4'

loop_
_geom_angle_atom_site_label_1
_geom_angle_atom_site_label_2
_geom_angle_atom_site_label_3
_geom_angle
C7 O2 H2 108.7(12)
O3 N1 O4 124.05(11)
O3 N1 C4 118.02(10)
O4 N1 C4 117.93(10)
C6 C1 C2 119.61(11)
C6 C1 C7 117.45(11)
C2 C1 C7 122.91(11)
C3 C2 C1 120.02(11)
C3 C2 C8 117.65(11)
C1 C2 C8 122.18(11)
C2 C3 C4 118.48(11)
C2 C3 H3A 120.8
C4 C3 H3A 120.8
C5 C4 C3 122.98(11)
C5 C4 N1 119.23(11)
C3 C4 N1 117.79(10)
C4 C5 C6 117.93(11)
C4 C5 H5A 121.0
C6 C5 H5A 121.0
C5 C6 C1 120.94(11)
C5 C6 H6A 119.5
C1 C6 H6A 119.5
O1 C7 O2 124.95(12)
O1 C7 C1 122.01(12)
O2 C7 C1 113.00(11)
F2 C8 F3 107.01(11)
F2 C8 F1 106.28(11)
F3 C8 F1 106.84(11)
F2 C8 C2 111.84(11)
F3 C8 C2 111.48(11)
F1 C8 C2 113.01(11)

loop_
_geom_bond_atom_site_label_1
_geom_bond_atom_site_label_2
_geom_bond_distance
F1 C8 1.3413(16)
F2 C8 1.3337(16)
F3 C8 1.3399(16)
O1 C7 1.2188(16)
O2 C7 1.3139(16)
O2 H2 0.851(14)
O3 N1 1.2267(14)
O4 N1 1.2271(14)
N1 C4 1.4718(16)
C1 C6 1.3950(18)
C1 C2 1.4031(17)
C1 C7 1.5011(17)
C2 C3 1.3871(17)
C2 C8 1.5114(17)
C3 C4 1.3884(16)
C3 H3A 0.95
C4 C5 1.3800(17)
C5 C6 1.3874(18)
C5 H5A 0.95
C6 H6A 0.95

loop_
_geom_hbond_atom_site_label_D
_geom_hbond_atom_site_label_H
_geom_hbond_atom_site_label_A
_geom_hbond_site_symmetry_A
_geom_hbond_distance_DH
_geom_hbond_distance_HA
_geom_hbond_distance_DA
_geom_hbond_angle_DHA
_geom_hbond_publ_flag
O2 H2 O1 5_665 0.851(14) 1.855(15) 2.7042(14) 175.0(18) y
C3 H3A F3 8_756 0.95 2.47 3.3942(15) 163.7 ?

loop_
_geom_torsion_atom_site_label_1
_geom_torsion_atom_site_label_2
_geom_torsion_atom_site_label_3
_geom_torsion_atom_site_label_4
_geom_torsion
C6 C1 C2 C3 1.57(18)
C7 C1 C2 C3 -176.30(12)
C6 C1 C2 C8 -173.81(12)
C7 C1 C2 C8 8.32(19)
C1 C2 C3 C4 0.39(18)
C8 C2 C3 C4 175.97(11)
C2 C3 C4 C5 -2.13(19)
C2 C3 C4 N1 178.49(11)
O3 N1 C4 C5 -178.53(12)
O4 N1 C4 C5 1.73(17)
O3 N1 C4 C3 0.87(17)
O4 N1 C4 C3 -178.87(11)
C3 C4 C5 C6 1.80(19)
N1 C4 C5 C6 -178.82(11)
C4 C5 C6 C1 0.26(19)
C2 C1 C6 C5 -1.91(19)
C7 C1 C6 C5 176.08(12)
C6 C1 C7 O1 -130.98(14)
C2 C1 C7 O1 46.94(19)
C6 C1 C7 O2 46.69(16)
C2 C1 C7 O2 -135.40(13)
C3 C2 C8 F2 -15.31(17)
C1 C2 C8 F2 160.17(12)
C3 C2 C8 F3 -135.07(12)
C1 C2 C8 F3 40.41(17)
C3 C2 C8 F1 104.58(14)
C1 C2 C8 F1 -79.94(15)

_cod_database_fobs_code 2242881
